data_2016166
loop_
_publ_author_name
'Bora, Sanchay Jyoti'
'Sarmah, Purabi'
'Phukan, Prodeep'
'Das, Birinchi K.'

_publ_section_title Tetrakis(\m-benzoato-\k^2^<i>O</i>:<i>O</i>)bis{[4-(dimethylamino)pyridine-\k<i>N</i>^1^]copper(II)}
_journal_coeditor_code SK3150
_journal_issue 9
_journal_name_full 'Acta Crystallographica Section C'
_journal_page_first m392
_journal_page_last m394
_journal_paper_doi 10.1107/S0108270107034944
_journal_volume 63
_journal_year 2007
_chemical_formula_iupac '[Cu2 (C7 H5 O2)4 (C7 H10 N2)2]'
_chemical_formula_moiety 'C42 H40 Cu2 N4 O8'
_chemical_formula_sum 'C42 H40 Cu2 N4 O8'
_chemical_formula_weight 855.86
_chemical_name_systematic
;
Tetrakis(\m-benzoato-\k^2^O:O)bis{[4-(dimethylamino)pyridine-\kN^1^]copper(II)}
;
_space_group_IT_number 14
_symmetry_cell_setting monoclinic
_symmetry_space_group_name_Hall '-P 2yn'
_symmetry_space_group_name_H-M 'P 1 21/n 1'
_atom_sites_solution_hydrogens geom
_atom_sites_solution_primary direct
_atom_sites_solution_secondary difmap
_cell_angle_alpha 90.00
_cell_angle_beta 96.01400(10)
_cell_angle_gamma 90.00
_cell_formula_units_Z 2
_cell_length_a 10.4339(3)
_cell_length_b 11.1284(3)
_cell_length_c 17.1616(5)
_cell_measurement_reflns_used 9336
_cell_measurement_temperature 293(2)
_cell_measurement_theta_max 26.92
_cell_measurement_theta_min 2.18
_cell_volume 1981.71(10)
_computing_cell_refinement SMART
_computing_data_collection 'SMART (Bruker, 1997)'
_computing_data_reduction 'SAINT (Bruker, 1997)'
_computing_molecular_graphics 'ORTEPIII (Burnett & Johnson, 1996)'
_computing_publication_material 'publCIF (Westrip, 2007)'
_computing_structure_refinement 'SHELXL97 (Sheldrick, 1997)'
_computing_structure_solution 'SHELXS97 (Sheldrick, 1997)'
_diffrn_ambient_temperature 293(2)
_diffrn_measured_fraction_theta_full 0.96
_diffrn_measured_fraction_theta_max 0.936
_diffrn_measurement_device_type 'Bruker SMART CCD area-detector'
_diffrn_measurement_method '\f and \w'
_diffrn_radiation_monochromator graphite
_diffrn_radiation_source 'fine-focus sealed tube'
_diffrn_radiation_type MoK\a
_diffrn_radiation_wavelength 0.71073
_diffrn_reflns_av_R_equivalents 0.0189
_diffrn_reflns_av_sigmaI/netI 0.0162
_diffrn_reflns_limit_h_max 13
_diffrn_reflns_limit_h_min -12
_diffrn_reflns_limit_k_max 14
_diffrn_reflns_limit_k_min -14
_diffrn_reflns_limit_l_max 21
_diffrn_reflns_limit_l_min -21
_diffrn_reflns_number 19035
_diffrn_reflns_theta_full 25.0
_diffrn_reflns_theta_max 27.13
_diffrn_reflns_theta_min 2.18
_exptl_absorpt_coefficient_mu 1.131
_exptl_absorpt_correction_T_max 0.7890
_exptl_absorpt_correction_T_min 0.7066
_exptl_absorpt_correction_type multi-scan
_exptl_absorpt_process_details 'SADABS (Sheldrick, 1996)'
_exptl_crystal_colour blue
_exptl_crystal_density_diffrn 1.434
_exptl_crystal_density_method 'not measured'
_exptl_crystal_description block
_exptl_crystal_F_000 884
_exptl_crystal_size_max 0.33
_exptl_crystal_size_mid 0.30
_exptl_crystal_size_min 0.22
_refine_diff_density_max 0.275
_refine_diff_density_min -0.265
_refine_ls_extinction_method none
_refine_ls_goodness_of_fit_ref 1.029
_refine_ls_hydrogen_treatment constr
_refine_ls_matrix_type full
_refine_ls_number_parameters 253
_refine_ls_number_reflns 4112
_refine_ls_number_restraints 0
_refine_ls_restrained_S_all 1.029
_refine_ls_R_factor_all 0.0335
_refine_ls_R_factor_gt 0.0262
_refine_ls_shift/su_max 0.001
_refine_ls_shift/su_mean 0.000
_refine_ls_structure_factor_coef Fsqd
_refine_ls_weighting_details 'calc w = 1/[\s^2^(Fo^2^)+(0.0371P)^2^+0.7331P] where P=(Fo^2^+2Fc^2^)/3'
_refine_ls_weighting_scheme calc
_refine_ls_wR_factor_gt 0.0681
_refine_ls_wR_factor_ref 0.0720
_reflns_number_gt 3511
_reflns_number_total 4112
_reflns_threshold_expression I>2\s(I)
_cod_data_source_file sk3150.cif
_cod_data_source_block I
_cod_original_sg_symbol_H-M 'P 21/n'
_cod_database_code 2016166
_cod_database_fobs_code 2016166

loop_
_symmetry_equiv_pos_as_xyz
'x, y, z'
'-x+1/2, y+1/2, -z+1/2'
'-x, -y, -z'
'x-1/2, -y-1/2, z-1/2'

loop_
_atom_site_type_symbol
_atom_site_label
_atom_site_fract_x
_atom_site_fract_y
_atom_site_fract_z
_atom_site_U_iso_or_equiv
_atom_site_adp_type
_atom_site_calc_flag
_atom_site_refinement_flags
_atom_site_occupancy
Cu Cu1 0.116281(18) 0.453741(17) 0.025762(12) 0.03015(8) Uani d . 1
O O1 0.16639(13) 0.53301(12) -0.06977(8) 0.0450(3) Uani d . 1
O O2 0.15437(13) 0.60512(11) 0.08338(8) 0.0477(3) Uani d . 1
O O3 -0.03701(13) 0.68028(12) 0.03801(8) 0.0469(3) Uani d . 1
O O4 -0.02716(12) 0.60598(13) -0.11384(8) 0.0452(3) Uani d . 1
N N1 0.28991(14) 0.35146(13) 0.04880(9) 0.0370(3) Uani d . 1
N N2 0.60034(18) 0.11035(17) 0.06700(12) 0.0593(5) Uani d . 1
C C1 0.2912(2) 0.25076(18) 0.09129(13) 0.0503(5) Uani d . 1
H H1 0.2192 0.2347 0.1173 0.060 Uiso calc R 1
C C2 0.3898(2) 0.16948(19) 0.09950(13) 0.0538(5) Uani d . 1
H H2 0.3836 0.1015 0.1304 0.065 Uiso calc R 1
C C3 0.50054(18) 0.18875(17) 0.06129(12) 0.0433(4) Uani d . 1
C C4 0.49975(18) 0.29386(17) 0.01616(12) 0.0463(5) Uani d . 1
H H4 0.5699 0.3125 -0.0109 0.056 Uiso calc R 1
C C5 0.39489(18) 0.36926(17) 0.01201(12) 0.0429(4) Uani d . 1
H H5 0.3973 0.4379 -0.0188 0.051 Uiso calc R 1
C C6 0.7115(2) 0.1290(2) 0.02444(18) 0.0725(7) Uani d . 1
H H6A 0.7718 0.0646 0.0358 0.109 Uiso calc R 1
H H6B 0.7518 0.2040 0.0401 0.109 Uiso calc R 1
H H6C 0.6845 0.1308 -0.0308 0.109 Uiso calc R 1
C C7 0.6032(3) 0.0072(2) 0.11850(18) 0.0799(8) Uani d . 1
H H7A 0.6810 -0.0376 0.1147 0.120 Uiso calc R 1
H H7B 0.5300 -0.0431 0.1035 0.120 Uiso calc R 1
H H7C 0.6005 0.0338 0.1715 0.120 Uiso calc R 1
C C8 0.09178(17) 0.59222(15) -0.11735(10) 0.0348(4) Uani d . 1
C C9 0.14991(18) 0.65406(15) -0.18311(10) 0.0376(4) Uani d . 1
C C10 0.2804(2) 0.6435(2) -0.19019(12) 0.0527(5) Uani d . 1
H H10 0.3321 0.5952 -0.1556 0.063 Uiso calc R 1
C C11 0.3334(3) 0.7053(3) -0.24911(15) 0.0704(7) Uani d . 1
H H11 0.4210 0.6984 -0.2538 0.084 Uiso calc R 1
C C12 0.2583(3) 0.7765(2) -0.30048(14) 0.0713(7) Uani d . 1
H H12 0.2949 0.8180 -0.3397 0.086 Uiso calc R 1
C C13 0.1290(3) 0.7864(2) -0.29391(14) 0.0670(7) Uani d . 1
H H13 0.0777 0.8345 -0.3289 0.080 Uiso calc R 1
C C14 0.0744(2) 0.72517(18) -0.23544(12) 0.0498(5) Uani d . 1
H H14 -0.0135 0.7319 -0.2314 0.060 Uiso calc R 1
C C15 0.07040(17) 0.68630(15) 0.07760(10) 0.0355(4) Uani d . 1
C C16 0.09923(17) 0.80114(15) 0.12161(10) 0.0370(4) Uani d . 1
C C17 0.0243(2) 0.90117(18) 0.10356(14) 0.0547(5) Uani d . 1
H H17 -0.0427 0.8979 0.0634 0.066 Uiso calc R 1
C C18 0.0488(3) 1.0059(2) 0.14503(19) 0.0764(8) Uani d . 1
H H18 -0.0002 1.0741 0.1317 0.092 Uiso calc R 1
C C19 0.1445(3) 1.0104(2) 0.20552(17) 0.0700(7) Uani d . 1
H H19 0.1580 1.0806 0.2346 0.084 Uiso calc R 1
C C20 0.2209(3) 0.9122(2) 0.22365(15) 0.0659(6) Uani d . 1
H H20 0.2870 0.9157 0.2644 0.079 Uiso calc R 1
C C21 0.1984(2) 0.80817(18) 0.18077(13) 0.0553(5) Uani d . 1
H H21 0.2512 0.7418 0.1921 0.066 Uiso calc R 1

loop_
_atom_site_aniso_label
_atom_site_aniso_U_11
_atom_site_aniso_U_22
_atom_site_aniso_U_33
_atom_site_aniso_U_12
_atom_site_aniso_U_13
_atom_site_aniso_U_23
Cu1 0.03020(12) 0.02952(11) 0.03079(12) 0.00354(8) 0.00348(9) -0.00053(8)
O1 0.0421(7) 0.0521(8) 0.0423(8) 0.0084(6) 0.0112(6) 0.0136(6)
O2 0.0485(8) 0.0359(7) 0.0561(9) 0.0034(6) -0.0063(7) -0.0112(6)
O3 0.0428(8) 0.0402(7) 0.0557(8) 0.0018(6) -0.0038(7) -0.0148(6)
O4 0.0402(7) 0.0586(8) 0.0377(7) 0.0040(6) 0.0082(6) 0.0118(6)
N1 0.0320(7) 0.0372(7) 0.0414(8) 0.0058(6) 0.0024(7) 0.0036(6)
N2 0.0493(10) 0.0549(11) 0.0746(13) 0.0205(8) 0.0098(10) 0.0112(9)
C1 0.0438(11) 0.0521(11) 0.0573(13) 0.0100(9) 0.0164(10) 0.0151(9)
C2 0.0531(12) 0.0477(11) 0.0625(13) 0.0125(9) 0.0149(11) 0.0203(10)
C3 0.0387(10) 0.0451(10) 0.0456(11) 0.0096(8) 0.0014(9) 0.0017(8)
C4 0.0359(10) 0.0499(11) 0.0543(12) 0.0055(8) 0.0104(9) 0.0092(9)
C5 0.0375(10) 0.0400(9) 0.0508(12) 0.0011(8) 0.0026(9) 0.0108(8)
C6 0.0499(13) 0.0727(16) 0.097(2) 0.0208(12) 0.0194(14) -0.0033(14)
C7 0.0808(19) 0.0623(15) 0.096(2) 0.0325(14) 0.0057(16) 0.0217(15)
C8 0.0431(10) 0.0313(8) 0.0309(9) -0.0006(7) 0.0074(8) -0.0038(7)
C9 0.0478(10) 0.0350(9) 0.0310(9) -0.0045(7) 0.0096(8) -0.0036(7)
C10 0.0518(12) 0.0644(13) 0.0435(11) -0.0054(10) 0.0127(10) 0.0020(10)
C11 0.0649(15) 0.0912(18) 0.0597(15) -0.0191(14) 0.0286(13) -0.0003(14)
C12 0.096(2) 0.0696(15) 0.0532(14) -0.0225(14) 0.0316(14) 0.0093(12)
C13 0.097(2) 0.0561(13) 0.0493(13) 0.0022(12) 0.0167(13) 0.0171(11)
C14 0.0620(13) 0.0452(10) 0.0437(11) 0.0033(9) 0.0124(10) 0.0067(9)
C15 0.0415(10) 0.0328(8) 0.0330(9) -0.0026(7) 0.0080(8) -0.0023(7)
C16 0.0417(10) 0.0341(9) 0.0354(9) -0.0035(7) 0.0050(8) -0.0047(7)
C17 0.0522(12) 0.0428(11) 0.0658(14) 0.0044(9) -0.0099(11) -0.0130(10)
C18 0.0745(17) 0.0416(12) 0.108(2) 0.0108(12) -0.0142(17) -0.0234(14)
C19 0.0820(18) 0.0449(12) 0.0798(18) -0.0039(12) -0.0074(15) -0.0255(12)
C20 0.0814(17) 0.0534(13) 0.0576(14) -0.0090(12) -0.0180(13) -0.0098(11)
C21 0.0694(14) 0.0392(10) 0.0537(13) 0.0021(10) -0.0106(12) -0.0016(9)

loop_
_atom_type_symbol
_atom_type_description
_atom_type_scat_dispersion_real
_atom_type_scat_dispersion_imag
_atom_type_scat_source
C C 0.0033 0.0016 'International Tables Vol C Tables 4.2.6.8 and 6.1.1.4'
H H 0.0000 0.0000 'International Tables Vol C Tables 4.2.6.8 and 6.1.1.4'
N N 0.0061 0.0033 'International Tables Vol C Tables 4.2.6.8 and 6.1.1.4'
O O 0.0106 0.0060 'International Tables Vol C Tables 4.2.6.8 and 6.1.1.4'
Cu Cu 0.3201 1.2651 'International Tables Vol C Tables 4.2.6.8 and 6.1.1.4'

loop_
_geom_angle_atom_site_label_1
_geom_angle_atom_site_label_2
_geom_angle_atom_site_label_3
_geom_angle_site_symmetry_1
_geom_angle_site_symmetry_3
_geom_angle
_geom_angle_publ_flag
O4 Cu1 O2 3_565 . 89.42(6) yes
O4 Cu1 O3 3_565 3_565 88.08(6) yes
O2 Cu1 O3 . 3_565 166.26(6) yes
O4 Cu1 O1 3_565 . 166.41(5) yes
O2 Cu1 O1 . . 88.73(6) yes
O3 Cu1 O1 3_565 . 90.53(6) yes
O4 Cu1 N1 3_565 . 97.89(6) yes
O2 Cu1 N1 . . 103.85(6) yes
O3 Cu1 N1 3_565 . 89.88(6) yes
O1 Cu1 N1 . . 95.62(5) yes
O4 Cu1 Cu1 3_565 3_565 84.24(4) ?
O2 Cu1 Cu1 . 3_565 88.02(4) ?
O3 Cu1 Cu1 3_565 3_565 78.28(4) ?
O1 Cu1 Cu1 . 3_565 82.24(4) ?
N1 Cu1 Cu1 . 3_565 167.93(4) ?
C8 O1 Cu1 . . 124.99(11) ?
C15 O2 Cu1 . . 118.22(12) ?
C15 O3 Cu1 . 3_565 129.78(12) ?
C8 O4 Cu1 . 3_565 122.87(12) ?
C5 N1 C1 . . 114.89(15) ?
C5 N1 Cu1 . . 123.65(12) ?
C1 N1 Cu1 . . 120.41(12) ?
C3 N2 C7 . . 121.46(19) ?
C3 N2 C6 . . 121.41(19) ?
C7 N2 C6 . . 117.08(19) ?
N1 C1 C2 . . 125.13(18) ?
N1 C1 H1 . . 117.4 ?
C2 C1 H1 . . 117.4 ?
C1 C2 C3 . . 119.92(18) ?
C1 C2 H2 . . 120.0 ?
C3 C2 H2 . . 120.0 ?
N2 C3 C4 . . 122.50(18) ?
N2 C3 C2 . . 122.15(18) ?
C4 C3 C2 . . 115.34(17) ?
C5 C4 C3 . . 119.76(17) ?
C5 C4 H4 . . 120.1 ?
C3 C4 H4 . . 120.1 ?
N1 C5 C4 . . 124.95(17) ?
N1 C5 H5 . . 117.5 ?
C4 C5 H5 . . 117.5 ?
N2 C6 H6A . . 109.5 ?
N2 C6 H6B . . 109.5 ?
H6A C6 H6B . . 109.5 ?
N2 C6 H6C . . 109.5 ?
H6A C6 H6C . . 109.5 ?
H6B C6 H6C . . 109.5 ?
N2 C7 H7A . . 109.5 ?
N2 C7 H7B . . 109.5 ?
H7A C7 H7B . . 109.5 ?
N2 C7 H7C . . 109.5 ?
H7A C7 H7C . . 109.5 ?
H7B C7 H7C . . 109.5 ?
O1 C8 O4 . . 125.49(16) yes
O1 C8 C9 . . 117.23(16) ?
O4 C8 C9 . . 117.26(16) ?
C14 C9 C10 . . 119.43(18) ?
C14 C9 C8 . . 120.21(17) ?
C10 C9 C8 . . 120.33(18) ?
C9 C10 C11 . . 119.6(2) ?
C9 C10 H10 . . 120.2 ?
C11 C10 H10 . . 120.2 ?
C12 C11 C10 . . 120.8(2) ?
C12 C11 H11 . . 119.6 ?
C10 C11 H11 . . 119.6 ?
C11 C12 C13 . . 119.7(2) ?
C11 C12 H12 . . 120.1 ?
C13 C12 H12 . . 120.1 ?
C12 C13 C14 . . 120.2(2) ?
C12 C13 H13 . . 119.9 ?
C14 C13 H13 . . 119.9 ?
C9 C14 C13 . . 120.2(2) ?
C9 C14 H14 . . 119.9 ?
C13 C14 H14 . . 119.9 ?
O3 C15 O2 . . 125.66(16) yes
O3 C15 C16 . . 116.15(16) ?
O2 C15 C16 . . 118.19(17) ?
C21 C16 C17 . . 119.09(18) ?
C21 C16 C15 . . 121.11(17) ?
C17 C16 C15 . . 119.79(17) ?
C18 C17 C16 . . 119.9(2) ?
C18 C17 H17 . . 120.1 ?
C16 C17 H17 . . 120.1 ?
C19 C18 C17 . . 120.4(2) ?
C19 C18 H18 . . 119.8 ?
C17 C18 H18 . . 119.8 ?
C18 C19 C20 . . 120.4(2) ?
C18 C19 H19 . . 119.8 ?
C20 C19 H19 . . 119.8 ?
C19 C20 C21 . . 119.1(2) ?
C19 C20 H20 . . 120.4 ?
C21 C20 H20 . . 120.4 ?
C16 C21 C20 . . 121.0(2) ?
C16 C21 H21 . . 119.5 ?
C20 C21 H21 . . 119.5 ?
O4 Cu1 O2 3_565 . 89.42(6) ?
O4 Cu1 O3 3_565 3_565 88.08(6) ?
O2 Cu1 O3 . 3_565 166.26(6) ?
O4 Cu1 O1 3_565 . 166.41(5) ?
O2 Cu1 O1 . . 88.73(6) ?
O3 Cu1 O1 3_565 . 90.53(6) ?
O4 Cu1 N1 3_565 . 97.89(6) ?
O2 Cu1 N1 . . 103.85(6) ?
O3 Cu1 N1 3_565 . 89.88(6) ?
O1 Cu1 N1 . . 95.62(5) ?
O4 Cu1 Cu1 3_565 3_565 84.24(4) ?
O2 Cu1 Cu1 . 3_565 88.02(4) ?
O3 Cu1 Cu1 3_565 3_565 78.28(4) ?
O1 Cu1 Cu1 . 3_565 82.24(4) ?
N1 Cu1 Cu1 . 3_565 167.93(4) ?
C8 O1 Cu1 . . 124.99(11) ?
C15 O2 Cu1 . . 118.22(12) ?
C15 O3 Cu1 . 3_565 129.78(12) ?
C8 O4 Cu1 . 3_565 122.87(12) ?
C5 N1 C1 . . 114.89(15) ?
C5 N1 Cu1 . . 123.65(12) ?
C1 N1 Cu1 . . 120.41(12) ?
C3 N2 C7 . . 121.46(19) ?
C3 N2 C6 . . 121.41(19) ?
C7 N2 C6 . . 117.08(19) ?
N1 C1 C2 . . 125.13(18) ?
N1 C1 H1 . . 117.4 ?
C2 C1 H1 . . 117.4 ?
C1 C2 C3 . . 119.92(18) ?
C1 C2 H2 . . 120.0 ?
C3 C2 H2 . . 120.0 ?
N2 C3 C4 . . 122.50(18) ?
N2 C3 C2 . . 122.15(18) ?
C4 C3 C2 . . 115.34(17) ?
C5 C4 C3 . . 119.76(17) ?
C5 C4 H4 . . 120.1 ?
C3 C4 H4 . . 120.1 ?
N1 C5 C4 . . 124.95(17) ?
N1 C5 H5 . . 117.5 ?
C4 C5 H5 . . 117.5 ?
N2 C6 H6A . . 109.5 ?
N2 C6 H6B . . 109.5 ?
H6A C6 H6B . . 109.5 ?
N2 C6 H6C . . 109.5 ?
H6A C6 H6C . . 109.5 ?
H6B C6 H6C . . 109.5 ?
N2 C7 H7A . . 109.5 ?
N2 C7 H7B . . 109.5 ?
H7A C7 H7B . . 109.5 ?
N2 C7 H7C . . 109.5 ?
H7A C7 H7C . . 109.5 ?
H7B C7 H7C . . 109.5 ?
O1 C8 O4 . . 125.49(16) ?
O1 C8 C9 . . 117.23(16) ?
O4 C8 C9 . . 117.26(16) ?
C14 C9 C10 . . 119.43(18) ?
C14 C9 C8 . . 120.21(17) ?
C10 C9 C8 . . 120.33(18) ?
C9 C10 C11 . . 119.6(2) ?
C9 C10 H10 . . 120.2 ?
C11 C10 H10 . . 120.2 ?
C12 C11 C10 . . 120.8(2) ?
C12 C11 H11 . . 119.6 ?
C10 C11 H11 . . 119.6 ?
C11 C12 C13 . . 119.7(2) ?
C11 C12 H12 . . 120.1 ?
C13 C12 H12 . . 120.1 ?
C12 C13 C14 . . 120.2(2) ?
C12 C13 H13 . . 119.9 ?
C14 C13 H13 . . 119.9 ?
C9 C14 C13 . . 120.2(2) ?
C9 C14 H14 . . 119.9 ?
C13 C14 H14 . . 119.9 ?
O3 C15 O2 . . 125.66(16) ?
O3 C15 C16 . . 116.15(16) ?
O2 C15 C16 . . 118.19(17) ?
C21 C16 C17 . . 119.09(18) ?
C21 C16 C15 . . 121.11(17) ?
C17 C16 C15 . . 119.79(17) ?
C18 C17 C16 . . 119.9(2) ?
C18 C17 H17 . . 120.1 ?
C16 C17 H17 . . 120.1 ?
C19 C18 C17 . . 120.4(2) ?
C19 C18 H18 . . 119.8 ?
C17 C18 H18 . . 119.8 ?
C18 C19 C20 . . 120.4(2) ?
C18 C19 H19 . . 119.8 ?
C20 C19 H19 . . 119.8 ?
C19 C20 C21 . . 119.1(2) ?
C19 C20 H20 . . 120.4 ?
C21 C20 H20 . . 120.4 ?
C16 C21 C20 . . 121.0(2) ?
C16 C21 H21 . . 119.5 ?
C20 C21 H21 . . 119.5 ?

loop_
_geom_bond_atom_site_label_1
_geom_bond_atom_site_label_2
_geom_bond_site_symmetry_2
_geom_bond_distance
_geom_bond_publ_flag
Cu1 O4 3_565 1.9711(12) yes
Cu1 O2 . 1.9726(13) yes
Cu1 O3 3_565 1.9791(13) yes
Cu1 O1 . 1.9796(12) yes
Cu1 N1 . 2.1410(14) yes
Cu1 Cu1 3_565 2.6982(4) yes
O1 C8 . 1.255(2) yes
O2 C15 . 1.255(2) yes
O3 C15 . 1.250(2) yes
O3 Cu1 3_565 1.9791(13) ?
O4 C8 . 1.258(2) yes
O4 Cu1 3_565 1.9711(12) ?
N1 C5 . 1.335(2) ?
N1 C1 . 1.336(2) ?
N2 C3 . 1.354(2) ?
N2 C7 . 1.447(3) ?
N2 C6 . 1.449(3) ?
C1 C2 . 1.367(3) ?
C1 H1 . 0.9300 ?
C2 C3 . 1.403(3) ?
C2 H2 . 0.9300 ?
C3 C4 . 1.402(3) ?
C4 C5 . 1.375(3) ?
C4 H4 . 0.9300 ?
C5 H5 . 0.9300 ?
C6 H6A . 0.9600 ?
C6 H6B . 0.9600 ?
C6 H6C . 0.9600 ?
C7 H7A . 0.9600 ?
C7 H7B . 0.9600 ?
C7 H7C . 0.9600 ?
C8 C9 . 1.503(2) ?
C9 C14 . 1.381(3) ?
C9 C10 . 1.384(3) ?
C10 C11 . 1.385(3) ?
C10 H10 . 0.9300 ?
C11 C12 . 1.369(4) ?
C11 H11 . 0.9300 ?
C12 C13 . 1.370(4) ?
C12 H12 . 0.9300 ?
C13 C14 . 1.384(3) ?
C13 H13 . 0.9300 ?
C14 H14 . 0.9300 ?
C15 C16 . 1.499(2) ?
C16 C21 . 1.374(3) ?
C16 C17 . 1.377(3) ?
C17 C18 . 1.375(3) ?
C17 H17 . 0.9300 ?
C18 C19 . 1.364(4) ?
C18 H18 . 0.9300 ?
C19 C20 . 1.369(4) ?
C19 H19 . 0.9300 ?
C20 C21 . 1.379(3) ?
C20 H20 . 0.9300 ?
C21 H21 . 0.9300 ?
